data_1565370
loop_
_publ_author_name
'Borys, Andryj M.'
'Clark, Ewan R.'
'Saines, Paul J.'
'Alberola, Antonio'
'Rawson, Jeremy M.'

_publ_section_title
;
 A short, versatile route towards benzothiadiazinyl radicals.
;
_journal_issue 1
_journal_name_full 'Chemical science'
_journal_page_first 149
_journal_page_last 158
_journal_paper_doi 10.1039/d1sc04248c
_journal_volume 13
_journal_year 2021
_chemical_formula_moiety 'C15 H10 Cl4 N2 S'
_chemical_formula_sum 'C15 H10 Cl4 N2 S'
_chemical_formula_weight 392.11
_chemical_properties_physical Moisture-sensitive
_space_group_IT_number 14
_space_group_name_Hall '-P 2yn'
_space_group_name_H-M_alt 'P 1 21/n 1'
_symmetry_cell_setting monoclinic
_symmetry_space_group_name_Hall '-P 2yn'
_symmetry_space_group_name_H-M 'P 1 21/n 1'
_atom_sites_solution_hydrogens geom
_atom_sites_solution_primary direct
_atom_sites_solution_secondary difmap
_audit_creation_method SHELXL-97
_audit_update_record
;
2021-08-03 deposited with the CCDC.	2021-11-23 downloaded from the CCDC.
;
_cell_angle_alpha 90.00
_cell_angle_beta 96.799(3)
_cell_angle_gamma 90.00
_cell_formula_units_Z 4
_cell_length_a 9.1703(4)
_cell_length_b 13.7683(7)
_cell_length_c 12.5807(6)
_cell_measurement_reflns_used 10392
_cell_measurement_temperature 180(2)
_cell_measurement_theta_max 27.48
_cell_measurement_theta_min 1.00
_cell_volume 1577.26(13)
_computing_cell_refinement 'HKL Scalepack (Otwinowski & Minor 1997)'
_computing_data_collection 'Collect (Nonius B.V. 1998)'
_computing_data_reduction
;
 HKL Denzo and Scalepack (Otwinowski & Minor 1997)
;
_computing_molecular_graphics 'Bruker SHELXTL'
_computing_publication_material 'SHELXL-97 (Sheldrick 1997)'
_computing_structure_refinement 'SHELXL-97 (Sheldrick 1997)'
_computing_structure_solution 'SHELXS-97 (Sheldrick, 1990)'
_diffrn_ambient_temperature 180(2)
_diffrn_measured_fraction_theta_full 0.998
_diffrn_measured_fraction_theta_max 0.998
_diffrn_measurement_device_type 'Nonius Kappa CCD'
_diffrn_measurement_method 'thin slice \w and \f scans'
_diffrn_radiation_monochromator graphite
_diffrn_radiation_source 'fine-focus sealed tube'
_diffrn_radiation_type MoK\a
_diffrn_radiation_wavelength 0.71073
_diffrn_reflns_av_R_equivalents 0.1127
_diffrn_reflns_av_sigmaI/netI 0.0884
_diffrn_reflns_limit_h_max 10
_diffrn_reflns_limit_h_min -10
_diffrn_reflns_limit_k_max 16
_diffrn_reflns_limit_k_min -15
_diffrn_reflns_limit_l_max 14
_diffrn_reflns_limit_l_min -14
_diffrn_reflns_number 11297
_diffrn_reflns_theta_full 25.03
_diffrn_reflns_theta_max 25.03
_diffrn_reflns_theta_min 2.61
_exptl_absorpt_coefficient_mu 0.878
_exptl_absorpt_correction_T_max 0.815
_exptl_absorpt_correction_T_min 0.632
_exptl_absorpt_correction_type multi-scan
_exptl_absorpt_process_details
;
multi-scan from symmetry-related measurements 
 Sortav (Blessing 1995)
;
_exptl_crystal_colour red
_exptl_crystal_density_diffrn 1.651
_exptl_crystal_density_method 'not measured'
_exptl_crystal_description block
_exptl_crystal_F_000 792
_exptl_crystal_size_max 0.42
_exptl_crystal_size_mid 0.23
_exptl_crystal_size_min 0.23
_refine_diff_density_max 1.450
_refine_diff_density_min -0.668
_refine_diff_density_rms 0.142
_refine_ls_extinction_method none
_refine_ls_goodness_of_fit_ref 1.036
_refine_ls_hydrogen_treatment constr
_refine_ls_matrix_type full
_refine_ls_number_parameters 200
_refine_ls_number_reflns 2778
_refine_ls_number_restraints 0
_refine_ls_restrained_S_all 1.036
_refine_ls_R_factor_all 0.1020
_refine_ls_R_factor_gt 0.0738
_refine_ls_shift/su_max 0.001
_refine_ls_shift/su_mean 0.000
_refine_ls_structure_factor_coef Fsqd
_refine_ls_weighting_details 'calc w=1/[\s^2^(Fo^2^)+(0.1247P)^2^+3.3075P] where P=(Fo^2^+2Fc^2^)/3'
_refine_ls_weighting_scheme calc
_refine_ls_wR_factor_gt 0.2026
_refine_ls_wR_factor_ref 0.2238
_reflns_number_gt 1977
_reflns_number_total 2778
_reflns_threshold_expression >2sigma(I)
_cod_data_source_file d1sc04248c2.cif
_cod_data_source_block jr0717b
_cod_depositor_comments
;
The following automatic conversions were performed:

data item '_symmetry_cell_setting' value 'Monoclinic' was changed to
'monoclinic' in accordance with the
/home/data/users/saulius/crontab/automatic-downloads/rss-feeds/RSC/lib/dictionaries/cif_core.dic
dictionary named 'cif_core.dic' version 2.4.2 last updated on
2011-04-26.

Automatic conversion script
Id: cif_fix_values 7556 2019-12-06 15:28:31Z antanas 

 Adding full bibliography for 1565368--1565385.cif.
;
_cod_original_sg_symbol_H-M 'P 21/n'
_cod_database_code 1565370

loop_
_symmetry_equiv_pos_as_xyz
'x, y, z'
'-x+1/2, y+1/2, -z+1/2'
'-x, -y, -z'
'x-1/2, -y-1/2, z-1/2'

loop_
_atom_site_label
_atom_site_type_symbol
_atom_site_fract_x
_atom_site_fract_y
_atom_site_fract_z
_atom_site_U_iso_or_equiv
_atom_site_adp_type
_atom_site_occupancy
_atom_site_symmetry_multiplicity
_atom_site_calc_flag
_atom_site_refinement_flags
_atom_site_disorder_assembly
_atom_site_disorder_group
N1 N 0.5770(5) 0.4234(3) 0.8531(4) 0.0333(11) Uani 1 1 d . . .
S1 S 0.62807(15) 0.52044(11) 0.80362(11) 0.0344(4) Uani 1 1 d . . .
Cl1 Cl 0.58167(19) 0.51019(12) 0.62338(12) 0.0478(5) Uani 1 1 d . . .
C1 C 0.5001(6) 0.6075(4) 0.8251(4) 0.0302(12) Uani 1 1 d . . .
C2 C 0.5267(6) 0.7062(4) 0.8021(4) 0.0331(13) Uani 1 1 d . . .
C3 C 0.4207(6) 0.7722(4) 0.8255(4) 0.0330(12) Uani 1 1 d . . .
C4 C 0.2986(6) 0.7422(4) 0.8726(5) 0.0349(13) Uani 1 1 d . . .
C5 C 0.2745(6) 0.6462(4) 0.8965(5) 0.0385(14) Uani 1 1 d . . .
C6 C 0.3763(6) 0.5757(4) 0.8708(4) 0.0310(12) Uani 1 1 d . . .
C7 C 0.6618(7) 0.7391(5) 0.7507(5) 0.0488(16) Uani 1 1 d . . .
H7A H 0.7329 0.6857 0.7532 0.073 Uiso 1 1 calc R . .
H7B H 0.7070 0.7950 0.7902 0.073 Uiso 1 1 calc R . .
H7C H 0.6321 0.7576 0.6761 0.073 Uiso 1 1 calc R . .
C8 C 0.1522(7) 0.6120(6) 0.9586(5) 0.0545(18) Uani 1 1 d . . .
H8A H 0.1329 0.6619 1.0119 0.065 Uiso 1 1 calc R . .
H8B H 0.1823 0.5514 0.9975 0.065 Uiso 1 1 calc R . .
Cl2 Cl 0.44281(19) 0.89292(11) 0.79545(13) 0.0482(5) Uani 1 1 d . . .
Cl3 Cl 0.17203(19) 0.82963(12) 0.90041(15) 0.0553(5) Uani 1 1 d . . .
Cl4 Cl -0.01265(18) 0.59045(15) 0.86861(15) 0.0610(6) Uani 1 1 d . . .
N2 N 0.3437(5) 0.4802(3) 0.8923(4) 0.0341(11) Uani 1 1 d . . .
C9 C 0.4374(6) 0.4123(4) 0.8796(4) 0.0329(12) Uani 1 1 d . . .
C10 C 0.3951(6) 0.3110(4) 0.9025(4) 0.0315(12) Uani 1 1 d . . .
C11 C 0.2607(6) 0.2898(5) 0.9392(5) 0.0406(14) Uani 1 1 d . . .
H11A H 0.1958 0.3412 0.9518 0.049 Uiso 1 1 calc R . .
C12 C 0.2211(7) 0.1949(5) 0.9576(5) 0.0489(17) Uani 1 1 d . . .
H12A H 0.1290 0.1812 0.9818 0.059 Uiso 1 1 calc R . .
C13 C 0.3159(8) 0.1203(5) 0.9407(5) 0.0494(17) Uani 1 1 d . . .
H13A H 0.2895 0.0550 0.9535 0.059 Uiso 1 1 calc R . .
C14 C 0.4479(8) 0.1404(5) 0.9054(5) 0.0501(16) Uani 1 1 d . . .
H14A H 0.5123 0.0885 0.8937 0.060 Uiso 1 1 calc R . .
C15 C 0.4896(7) 0.2342(5) 0.8865(5) 0.0431(15) Uani 1 1 d . . .
H15A H 0.5823 0.2467 0.8628 0.052 Uiso 1 1 calc R . .

loop_
_atom_site_aniso_label
_atom_site_aniso_U_11
_atom_site_aniso_U_22
_atom_site_aniso_U_33
_atom_site_aniso_U_23
_atom_site_aniso_U_13
_atom_site_aniso_U_12
N1 0.031(2) 0.027(3) 0.042(3) 0.004(2) 0.006(2) 0.0024(19)
S1 0.0324(7) 0.0286(8) 0.0426(8) 0.0017(6) 0.0066(6) -0.0003(6)
Cl1 0.0671(11) 0.0408(9) 0.0385(8) -0.0017(7) 0.0181(7) 0.0029(7)
C1 0.040(3) 0.018(3) 0.031(3) -0.004(2) -0.002(2) 0.002(2)
C2 0.035(3) 0.031(3) 0.033(3) -0.001(2) 0.003(2) -0.005(2)
C3 0.039(3) 0.023(3) 0.036(3) 0.001(2) 0.000(2) -0.001(2)
C4 0.042(3) 0.024(3) 0.040(3) -0.007(2) 0.008(3) 0.006(2)
C5 0.045(3) 0.028(3) 0.043(3) -0.006(3) 0.004(3) -0.006(3)
C6 0.032(3) 0.024(3) 0.036(3) -0.003(2) -0.001(2) -0.003(2)
C7 0.037(3) 0.059(5) 0.052(4) 0.000(3) 0.011(3) 0.007(3)
C8 0.057(4) 0.058(5) 0.052(4) -0.011(3) 0.017(3) -0.025(3)
Cl2 0.0644(10) 0.0222(8) 0.0570(10) 0.0071(7) 0.0035(8) -0.0014(7)
Cl3 0.0573(10) 0.0353(9) 0.0757(12) -0.0066(8) 0.0174(9) 0.0110(7)
Cl4 0.0453(10) 0.0704(13) 0.0659(11) 0.0004(10) 0.0010(8) -0.0027(8)
N2 0.034(2) 0.028(3) 0.041(3) -0.005(2) 0.007(2) -0.004(2)
C9 0.034(3) 0.030(3) 0.034(3) -0.001(2) 0.000(2) -0.003(2)
C10 0.039(3) 0.022(3) 0.032(3) -0.001(2) -0.001(2) -0.007(2)
C11 0.043(3) 0.033(3) 0.046(3) 0.001(3) 0.006(3) 0.000(3)
C12 0.050(4) 0.046(4) 0.052(4) 0.010(3) 0.014(3) -0.010(3)
C13 0.076(5) 0.027(3) 0.045(4) 0.002(3) 0.008(3) -0.017(3)
C14 0.069(4) 0.030(3) 0.053(4) -0.007(3) 0.014(3) 0.005(3)
C15 0.047(3) 0.035(4) 0.049(3) -0.006(3) 0.015(3) -0.005(3)

loop_
_atom_type_symbol
_atom_type_description
_atom_type_scat_dispersion_real
_atom_type_scat_dispersion_imag
_atom_type_scat_source
C C 0.0033 0.0016 'International Tables Vol C Tables 4.2.6.8 and 6.1.1.4'
H H 0.0000 0.0000 'International Tables Vol C Tables 4.2.6.8 and 6.1.1.4'
N N 0.0061 0.0033 'International Tables Vol C Tables 4.2.6.8 and 6.1.1.4'
S S 0.1246 0.1234 'International Tables Vol C Tables 4.2.6.8 and 6.1.1.4'
Cl Cl 0.1484 0.1585 'International Tables Vol C Tables 4.2.6.8 and 6.1.1.4'

loop_
_geom_angle_atom_site_label_1
_geom_angle_atom_site_label_2
_geom_angle_atom_site_label_3
_geom_angle
_geom_angle_site_symmetry_1
_geom_angle_site_symmetry_3
_geom_angle_publ_flag
C9 N1 S1 121.6(4) . . ?
N1 S1 C1 106.8(3) . . ?
N1 S1 Cl1 108.38(19) . . ?
C1 S1 Cl1 98.62(19) . . ?
C6 C1 C2 123.4(5) . . ?
C6 C1 S1 116.6(4) . . ?
C2 C1 S1 119.9(4) . . ?
C3 C2 C1 116.3(5) . . ?
C3 C2 C7 121.2(5) . . ?
C1 C2 C7 122.5(5) . . ?
C2 C3 C4 121.0(5) . . ?
C2 C3 Cl2 118.8(4) . . ?
C4 C3 Cl2 120.2(4) . . ?
C5 C4 C3 122.4(5) . . ?
C5 C4 Cl3 119.5(4) . . ?
C3 C4 Cl3 118.1(4) . . ?
C4 C5 C6 118.8(5) . . ?
C4 C5 C8 123.8(6) . . ?
C6 C5 C8 117.0(6) . . ?
N2 C6 C1 125.6(5) . . ?
N2 C6 C5 116.4(5) . . ?
C1 C6 C5 118.0(5) . . ?
C5 C8 Cl4 110.1(4) . . ?
C9 N2 C6 120.1(5) . . ?
N2 C9 N1 127.1(5) . . ?
N2 C9 C10 117.5(5) . . ?
N1 C9 C10 115.2(5) . . ?
C15 C10 C11 118.4(5) . . ?
C15 C10 C9 120.2(5) . . ?
C11 C10 C9 121.4(5) . . ?
C12 C11 C10 120.8(6) . . ?
C13 C12 C11 119.7(6) . . ?
C14 C13 C12 119.9(6) . . ?
C13 C14 C15 121.5(6) . . ?
C14 C15 C10 119.8(6) . . ?

loop_
_geom_bond_atom_site_label_1
_geom_bond_atom_site_label_2
_geom_bond_distance
_geom_bond_site_symmetry_2
_geom_bond_publ_flag
N1 C9 1.369(7) . ?
N1 S1 1.568(5) . ?
S1 C1 1.721(5) . ?
S1 Cl1 2.262(2) . ?
C1 C6 1.402(8) . ?
C1 C2 1.416(8) . ?
C2 C3 1.388(8) . ?
C2 C7 1.532(8) . ?
C3 C4 1.390(8) . ?
C3 Cl2 1.722(6) . ?
C4 C5 1.379(8) . ?
C4 Cl3 1.736(5) . ?
C5 C6 1.410(8) . ?
C5 C8 1.516(8) . ?
C6 N2 1.383(7) . ?
C8 Cl4 1.802(7) . ?
N2 C9 1.292(7) . ?
C9 C10 1.485(8) . ?
C10 C15 1.396(8) . ?
C10 C11 1.397(8) . ?
C11 C12 1.382(9) . ?
C12 C13 1.379(10) . ?
C13 C14 1.366(9) . ?
C14 C15 1.375(9) . ?
